data_2239382
loop_
_publ_author_name
'Gessner, Viktoria H.'

_publ_section_title
;
 Diphenyl[(phenylsulfanyl)methyl]-\l^5^-phosphanethione
;
_journal_coeditor_code WM5008
_journal_issue 3
_journal_name_full 'Acta Crystallographica Section E'
_journal_page_first o374
_journal_paper_doi 10.1107/S1600536814004292
_journal_volume 70
_journal_year 2014
_chemical_formula_iupac 'C19 H17 P S2'
_chemical_formula_moiety 'C19 H17 P S2'
_chemical_formula_sum 'C19 H17 P S2'
_chemical_formula_weight 340.42
_chemical_name_systematic
;
Diphenyl[(phenylsulfanyl)methyl]-\l^5^-phosphanethione
;
_space_group_IT_number 14
_symmetry_cell_setting monoclinic
_symmetry_space_group_name_Hall '-P 2ybc'
_symmetry_space_group_name_H-M 'P 1 21/c 1'
_atom_sites_solution_hydrogens geom
_atom_sites_solution_primary direct
_atom_sites_solution_secondary difmap
_audit_creation_method 'WinGX routine CIF_UPDATE'
_cell_angle_alpha 90
_cell_angle_beta 101.044(2)
_cell_angle_gamma 90
_cell_formula_units_Z 4
_cell_length_a 9.3748(13)
_cell_length_b 18.598(3)
_cell_length_c 10.0941(14)
_cell_measurement_reflns_used 4352
_cell_measurement_temperature 173(2)
_cell_measurement_theta_max 25
_cell_measurement_theta_min 2.19
_cell_volume 1727.3(4)
_computing_cell_refinement 'SAINT-Plus (Bruker, 1999)'
_computing_data_collection 'SMART (Bruker, 2001)'
_computing_data_reduction 'SAINT-Plus (Bruker, 1999)'
_computing_molecular_graphics 'ORTEP-3 for Windows (Farrugia, 2012)'
_computing_publication_material 'SHELXL97 (Sheldrick, 2008)'
_computing_structure_refinement 'SHELXL97 (Sheldrick, 2008)'
_computing_structure_solution 'SHELXS97 (Sheldrick, 2008)'
_diffrn_ambient_temperature 173(2)
_diffrn_measured_fraction_theta_full 1
_diffrn_measured_fraction_theta_max 1
_diffrn_measurement_device_type 'Bruker APEX CCD'
_diffrn_measurement_method omega-scans
_diffrn_radiation_monochromator graphite
_diffrn_radiation_source 'fine-focus sealed tube'
_diffrn_radiation_type MoK\a
_diffrn_radiation_wavelength 0.71073
_diffrn_reflns_av_R_equivalents 0.0407
_diffrn_reflns_limit_h_max 7
_diffrn_reflns_limit_h_min -11
_diffrn_reflns_limit_k_max 22
_diffrn_reflns_limit_k_min -22
_diffrn_reflns_limit_l_max 11
_diffrn_reflns_limit_l_min -12
_diffrn_reflns_number 10734
_diffrn_reflns_theta_full 25
_diffrn_reflns_theta_max 25
_diffrn_reflns_theta_min 2.19
_exptl_absorpt_coefficient_mu 0.394
_exptl_absorpt_correction_T_max 0.9791
_exptl_absorpt_correction_T_min 0.9529
_exptl_absorpt_correction_type multi-scan
_exptl_absorpt_process_details
;
(<i>SADABS</i>; Bruker, 1999)
;
_exptl_crystal_colour colourless
_exptl_crystal_density_diffrn 1.309
_exptl_crystal_density_method 'not measured'
_exptl_crystal_description block
_exptl_crystal_F_000 712
_exptl_crystal_size_max 0.38
_exptl_crystal_size_mid 0.18
_exptl_crystal_size_min 0.15
_refine_diff_density_max 0.305
_refine_diff_density_min -0.232
_refine_ls_extinction_method none
_refine_ls_goodness_of_fit_ref 1.045
_refine_ls_hydrogen_treatment constr
_refine_ls_matrix_type full
_refine_ls_number_constraints 0
_refine_ls_number_parameters 199
_refine_ls_number_reflns 3033
_refine_ls_number_restraints 0
_refine_ls_restrained_S_all 1.045
_refine_ls_R_factor_all 0.0386
_refine_ls_R_factor_gt 0.0340
_refine_ls_shift/su_max 0.007
_refine_ls_shift/su_mean 0.001
_refine_ls_structure_factor_coef Fsqd
_refine_ls_weighting_details 'calc w=1/[\s^2^(Fo^2^)+(0.0403P)^2^+0.5374P] where P=(Fo^2^+2Fc^2^)/3'
_refine_ls_weighting_scheme calc
_refine_ls_wR_factor_gt 0.0876
_refine_ls_wR_factor_ref 0.0908
_reflns_number_gt 2663
_reflns_number_total 3033
_reflns_threshold_expression I>2sigma(I)
_cod_data_source_file wm5008sup1.cif
_cod_data_source_block I
_cod_original_sg_symbol_H-M 'P 21/c'
_cod_database_code 2239382
_cod_database_fobs_code 2239382

loop_
_symmetry_equiv_pos_as_xyz
'x, y, z'
'-x, y+1/2, -z+1/2'
'-x, -y, -z'
'x, -y-1/2, z-1/2'

loop_
_atom_site_type_symbol
_atom_site_label
_atom_site_fract_x
_atom_site_fract_y
_atom_site_fract_z
_atom_site_U_iso_or_equiv
_atom_site_adp_type
_atom_site_calc_flag
_atom_site_refinement_flags
_atom_site_occupancy
C C1 0.52214(19) 0.08028(9) 0.30067(17) 0.0288(4) Uani d . 1
C C2 0.5712(2) 0.02245(10) 0.23596(19) 0.0380(4) Uani d . 1
H H2 0.535 0.0147 0.1425 0.046 Uiso calc R 1
C C3 0.6729(2) -0.02428(11) 0.3069(2) 0.0472(5) Uani d . 1
H H3 0.7053 -0.0643 0.2623 0.057 Uiso calc R 1
C C4 0.7274(2) -0.01291(10) 0.4421(2) 0.0413(5) Uani d . 1
H H4 0.7987 -0.0445 0.49 0.05 Uiso calc R 1
C C5 0.6782(2) 0.04426(10) 0.50795(19) 0.0397(5) Uani d . 1
H H5 0.7153 0.0518 0.6013 0.048 Uiso calc R 1
C C6 0.5750(2) 0.09060(10) 0.43818(18) 0.0356(4) Uani d . 1
H H6 0.5401 0.1295 0.484 0.043 Uiso calc R 1
C C7 0.2351(2) 0.14772(9) 0.28387(18) 0.0311(4) Uani d . 1
C C8 0.1148(2) 0.10634(12) 0.2316(2) 0.0463(5) Uani d . 1
H H8 0.1162 0.0763 0.1558 0.056 Uiso calc R 1
C C9 -0.0079(2) 0.10857(13) 0.2896(2) 0.0551(6) Uani d . 1
H H9 -0.0897 0.0796 0.2539 0.066 Uiso calc R 1
C C10 -0.0118(2) 0.15236(13) 0.3978(2) 0.0510(6) Uani d . 1
H H10 -0.0961 0.1538 0.4372 0.061 Uiso calc R 1
C C11 0.1064(2) 0.19424(11) 0.4494(2) 0.0487(5) Uani d . 1
H H11 0.1031 0.225 0.5239 0.058 Uiso calc R 1
C C12 0.2297(2) 0.19198(10) 0.3942(2) 0.0402(5) Uani d . 1
H H12 0.3114 0.2207 0.4314 0.048 Uiso calc R 1
C C13 0.4787(2) 0.23097(9) 0.24179(18) 0.0322(4) Uani d . 1
H H13A 0.4074 0.2696 0.2109 0.039 Uiso calc R 1
H H13B 0.5143 0.2366 0.3401 0.039 Uiso calc R 1
C C14 0.7380(2) 0.30474(9) 0.24404(18) 0.0332(4) Uani d . 1
C C15 0.8792(2) 0.30812(11) 0.2215(2) 0.0467(5) Uani d . 1
H H15 0.9118 0.2738 0.1642 0.056 Uiso calc R 1
C C16 0.9721(2) 0.36083(13) 0.2815(3) 0.0568(6) Uani d . 1
H H16 1.0679 0.3635 0.264 0.068 Uiso calc R 1
C C17 0.9273(3) 0.40970(13) 0.3668(2) 0.0573(6) Uani d . 1
H H17 0.9923 0.4458 0.4087 0.069 Uiso calc R 1
C C18 0.7882(3) 0.40641(12) 0.3914(2) 0.0534(6) Uani d . 1
H H18 0.7574 0.4402 0.4505 0.064 Uiso calc R 1
C C19 0.6925(2) 0.35395(11) 0.3302(2) 0.0432(5) Uani d . 1
H H19 0.5964 0.3518 0.3473 0.052 Uiso calc R 1
P P1 0.39369(5) 0.14308(2) 0.20578(4) 0.02841(14) Uani d . 1
S S1 0.34680(6) 0.12132(3) 0.01308(5) 0.03941(16) Uani d . 1
S S2 0.62814(5) 0.23650(3) 0.15364(5) 0.03730(15) Uani d . 1

loop_
_atom_site_aniso_label
_atom_site_aniso_U_11
_atom_site_aniso_U_22
_atom_site_aniso_U_33
_atom_site_aniso_U_12
_atom_site_aniso_U_13
_atom_site_aniso_U_23
C1 0.0287(9) 0.0300(9) 0.0276(9) -0.0035(7) 0.0050(7) 0.0025(7)
C2 0.0430(12) 0.0405(10) 0.0295(9) 0.0046(9) 0.0047(9) -0.0024(8)
C3 0.0533(13) 0.0452(11) 0.0428(12) 0.0134(10) 0.0090(10) -0.0047(9)
C4 0.0389(11) 0.0410(11) 0.0422(11) 0.0053(9) 0.0031(9) 0.0097(9)
C5 0.0447(12) 0.0409(11) 0.0300(10) -0.0054(9) -0.0017(9) 0.0033(8)
C6 0.0440(12) 0.0315(9) 0.0303(9) -0.0023(8) 0.0044(9) -0.0036(7)
C7 0.0284(10) 0.0311(9) 0.0327(9) -0.0017(7) 0.0035(8) 0.0038(7)
C8 0.0412(12) 0.0577(13) 0.0393(11) -0.0143(10) 0.0055(10) -0.0050(9)
C9 0.0346(12) 0.0731(16) 0.0558(14) -0.0193(11) 0.0038(11) 0.0046(12)
C10 0.0346(12) 0.0627(14) 0.0595(14) 0.0025(10) 0.0187(11) 0.0135(11)
C11 0.0469(13) 0.0447(11) 0.0607(13) 0.0000(10) 0.0259(11) -0.0029(10)
C12 0.0376(11) 0.0376(10) 0.0485(11) -0.0076(9) 0.0158(9) -0.0062(9)
C13 0.0333(10) 0.0323(9) 0.0326(9) -0.0035(7) 0.0102(8) 0.0012(7)
C14 0.0336(10) 0.0336(9) 0.0322(9) -0.0029(8) 0.0054(8) 0.0091(7)
C15 0.0374(12) 0.0456(12) 0.0589(13) -0.0007(9) 0.0140(10) 0.0068(10)
C16 0.0345(12) 0.0594(14) 0.0737(16) -0.0078(10) 0.0032(12) 0.0103(12)
C17 0.0520(15) 0.0561(14) 0.0552(14) -0.0188(11) -0.0111(12) 0.0049(11)
C18 0.0675(16) 0.0501(13) 0.0414(12) -0.0115(11) 0.0075(11) -0.0078(10)
C19 0.0445(12) 0.0440(11) 0.0430(11) -0.0064(9) 0.0132(10) -0.0019(9)
P1 0.0297(3) 0.0295(2) 0.0257(2) -0.00220(18) 0.0045(2) -0.00026(17)
S1 0.0459(3) 0.0451(3) 0.0251(3) 0.0004(2) 0.0013(2) -0.00118(19)
S2 0.0409(3) 0.0377(3) 0.0369(3) -0.0078(2) 0.0167(2) -0.00314(19)

loop_
_atom_type_symbol
_atom_type_description
_atom_type_scat_dispersion_real
_atom_type_scat_dispersion_imag
_atom_type_scat_source
C C 0.0033 0.0016 'International Tables Vol C Tables 4.2.6.8 and 6.1.1.4'
H H 0 0 'International Tables Vol C Tables 4.2.6.8 and 6.1.1.4'
P P 0.1023 0.0942 'International Tables Vol C Tables 4.2.6.8 and 6.1.1.4'
S S 0.1246 0.1234 'International Tables Vol C Tables 4.2.6.8 and 6.1.1.4'

loop_
_geom_angle_atom_site_label_1
_geom_angle_atom_site_label_2
_geom_angle_atom_site_label_3
_geom_angle
C2 C1 C6 119.37(17)
C2 C1 P1 119.93(14)
C6 C1 P1 120.68(13)
C1 C2 C3 120.18(17)
C1 C2 H2 119.9
C3 C2 H2 119.9
C4 C3 C2 120.23(19)
C4 C3 H3 119.9
C2 C3 H3 119.9
C5 C4 C3 120.05(18)
C5 C4 H4 120
C3 C4 H4 120
C4 C5 C6 120.05(17)
C4 C5 H5 120
C6 C5 H5 120
C5 C6 C1 120.09(17)
C5 C6 H6 120
C1 C6 H6 120
C8 C7 C12 118.81(18)
C8 C7 P1 118.95(15)
C12 C7 P1 122.23(14)
C7 C8 C9 120.2(2)
C7 C8 H8 119.9
C9 C8 H8 119.9
C10 C9 C8 120.3(2)
C10 C9 H9 119.8
C8 C9 H9 119.8
C9 C10 C11 119.9(2)
C9 C10 H10 120.1
C11 C10 H10 120.1
C10 C11 C12 120.5(2)
C10 C11 H11 119.7
C12 C11 H11 119.7
C11 C12 C7 120.20(19)
C11 C12 H12 119.9
C7 C12 H12 119.9
S2 C13 P1 107.72(9)
S2 C13 H13A 110.2
P1 C13 H13A 110.2
S2 C13 H13B 110.2
P1 C13 H13B 110.2
H13A C13 H13B 108.5
C19 C14 C15 119.44(18)
C19 C14 S2 125.31(15)
C15 C14 S2 115.23(15)
C16 C15 C14 120.3(2)
C16 C15 H15 119.9
C14 C15 H15 119.9
C17 C16 C15 120.4(2)
C17 C16 H16 119.8
C15 C16 H16 119.8
C16 C17 C18 119.9(2)
C16 C17 H17 120
C18 C17 H17 120
C17 C18 C19 120.4(2)
C17 C18 H18 119.8
C19 C18 H18 119.8
C14 C19 C18 119.6(2)
C14 C19 H19 120.2
C18 C19 H19 120.2
C7 P1 C1 108.53(8)
C7 P1 C13 103.53(8)
C1 P1 C13 104.55(8)
C7 P1 S1 113.32(6)
C1 P1 S1 113.12(6)
C13 P1 S1 112.99(6)
C14 S2 C13 102.51(9)

loop_
_geom_bond_atom_site_label_1
_geom_bond_atom_site_label_2
_geom_bond_distance
C1 C2 1.382(3)
C1 C6 1.395(2)
C1 P1 1.8138(18)
C2 C3 1.384(3)
C2 H2 0.95
C3 C4 1.379(3)
C3 H3 0.95
C4 C5 1.379(3)
C4 H4 0.95
C5 C6 1.384(3)
C5 H5 0.95
C6 H6 0.95
C7 C8 1.384(3)
C7 C12 1.393(3)
C7 P1 1.8137(18)
C8 C9 1.388(3)
C8 H8 0.95
C9 C10 1.369(3)
C9 H9 0.95
C10 C11 1.373(3)
C10 H10 0.95
C11 C12 1.377(3)
C11 H11 0.95
C12 H12 0.95
C13 S2 1.8009(18)
C13 P1 1.8242(18)
C13 H13A 0.99
C13 H13B 0.99
C14 C19 1.385(3)
C14 C15 1.387(3)
C14 S2 1.7729(19)
C15 C16 1.373(3)
C15 H15 0.95
C16 C17 1.371(3)
C16 H16 0.95
C17 C18 1.375(3)
C17 H17 0.95
C18 C19 1.387(3)
C18 H18 0.95
C19 H19 0.95
P1 S1 1.9527(7)
